data_4021730
loop_
_publ_author_name
'Zhi-Guo Wang'
'Bao-Han Zhou'
'Yun-Feng Chen'
'Guo-Dong Yin'
'Yi-Tao Li'
'An-Xin Wu'
'Lyle Isaacs'

_publ_section_title
;
 Substituent Effects Control the Self-Association of Molecular Clips
 in the Crystalline State
;
_journal_name_full 'Journal of Organic Chemistry'
_journal_page_first 4502
_journal_page_last 4508
_journal_paper_doi 10.1021/jo0603375
_journal_volume 71
_journal_year 2006
_chemical_formula_moiety 'C28 H28 N6 O12'
_chemical_formula_sum 'C28 H28 N6 O12'
_chemical_formula_weight 640.56
_chemical_name_systematic
; 
 ? 
;
_space_group_IT_number 2
_space_group_name_Hall '-P 1'
_space_group_name_H-M_alt 'P -1'
_symmetry_cell_setting triclinic
_symmetry_space_group_name_Hall '-P 1'
_symmetry_space_group_name_H-M 'P -1'
_atom_sites_solution_hydrogens geom
_atom_sites_solution_primary direct
_atom_sites_solution_secondary difmap
_audit_creation_method SHELXL-97
_cell_angle_alpha 71.555(2)
_cell_angle_beta 86.280(2)
_cell_angle_gamma 78.775(2)
_cell_formula_units_Z 2
_cell_length_a 9.9585(8)
_cell_length_b 10.4964(9)
_cell_length_c 14.6205(12)
_cell_measurement_reflns_used 1609
_cell_measurement_temperature 292(2)
_cell_measurement_theta_max 20.21
_cell_measurement_theta_min 2.55
_cell_volume 1422.0(2)
_computing_cell_refinement 'Bruker SMART'
_computing_data_collection 'Bruker SMART'
_computing_data_reduction 'Bruker SAINT'
_computing_molecular_graphics 'Bruker SHELXTL'
_computing_publication_material 'Bruker SHELXTL'
_computing_structure_refinement 'SHELXL-97 (Sheldrick, 1997)'
_computing_structure_solution 'SHELXS-97 (Sheldrick, 1990)'
_diffrn_ambient_temperature 293(2)
_diffrn_measured_fraction_theta_full 0.985
_diffrn_measured_fraction_theta_max 0.985
_diffrn_measurement_device_type 'CCD area detector'
_diffrn_measurement_method 'phi and omega scans'
_diffrn_radiation_monochromator graphite
_diffrn_radiation_source 'fine-focus sealed tube'
_diffrn_radiation_type MoK\a
_diffrn_radiation_wavelength 0.71073
_diffrn_reflns_av_R_equivalents 0.0298
_diffrn_reflns_av_sigmaI/netI 0.0643
_diffrn_reflns_limit_h_max 11
_diffrn_reflns_limit_h_min -11
_diffrn_reflns_limit_k_max 12
_diffrn_reflns_limit_k_min -12
_diffrn_reflns_limit_l_max 16
_diffrn_reflns_limit_l_min -17
_diffrn_reflns_number 8214
_diffrn_reflns_theta_full 25.00
_diffrn_reflns_theta_max 25.00
_diffrn_reflns_theta_min 2.08
_exptl_absorpt_coefficient_mu 0.119
_exptl_absorpt_correction_type none
_exptl_crystal_colour colorless
_exptl_crystal_density_diffrn 1.496
_exptl_crystal_density_method 'not measured'
_exptl_crystal_description block
_exptl_crystal_F_000 668
_exptl_crystal_size_max 0.18
_exptl_crystal_size_mid 0.18
_exptl_crystal_size_min 0.14
_refine_diff_density_max 0.768
_refine_diff_density_min -0.359
_refine_diff_density_rms 0.064
_refine_ls_extinction_method none
_refine_ls_goodness_of_fit_ref 1.035
_refine_ls_hydrogen_treatment constr
_refine_ls_matrix_type full
_refine_ls_number_parameters 424
_refine_ls_number_reflns 4956
_refine_ls_number_restraints 1
_refine_ls_restrained_S_all 1.035
_refine_ls_R_factor_all 0.1075
_refine_ls_R_factor_gt 0.0695
_refine_ls_shift/su_max 0.004
_refine_ls_shift/su_mean 0.001
_refine_ls_structure_factor_coef Fsqd
_refine_ls_weighting_details 'calc w=1/[\s^2^(Fo^2^)+(0.1274P)^2^+0.1660P] where P=(Fo^2^+2Fc^2^)/3'
_refine_ls_weighting_scheme calc
_refine_ls_wR_factor_gt 0.1892
_refine_ls_wR_factor_ref 0.2308
_reflns_number_gt 3118
_reflns_number_total 4956
_reflns_threshold_expression >2sigma(I)
_cod_data_source_file jo0603375si20060217_102541.cif
_cod_depositor_comments
;
The following automatic conversions were performed:
'_symmetry_cell_setting' value 'Triclinic' changed to 'triclinic'
according to '/home/saulius/struct/CIF-dictionaries/cif_core.dic'
dictionary named 'cif_core.dic' version 2.4.1 from 2010-06-29.

Automatic conversion script
Id: cif_fix_enum 1527 2010-12-29 10:47:43Z saulius 
;
_cod_database_code 4021730

loop_
_symmetry_equiv_pos_as_xyz
'x, y, z'
'-x, -y, -z'

loop_
_atom_site_label
_atom_site_type_symbol
_atom_site_fract_x
_atom_site_fract_y
_atom_site_fract_z
_atom_site_U_iso_or_equiv
_atom_site_adp_type
_atom_site_occupancy
_atom_site_symmetry_multiplicity
_atom_site_calc_flag
_atom_site_refinement_flags
_atom_site_disorder_assembly
_atom_site_disorder_group
C1 C -0.3739(4) 0.4940(5) 0.1558(4) 0.0717(14) Uani 1 1 d . . .
H1A H -0.3896 0.5173 0.2146 0.108 Uiso 1 1 calc R . .
H1B H -0.4180 0.4189 0.1597 0.108 Uiso 1 1 calc R . .
H1C H -0.4107 0.5714 0.1026 0.108 Uiso 1 1 calc R . .
C2 C -0.1486(4) 0.5483(4) 0.1312(3) 0.0443(9) Uani 1 1 d . . .
C3 C -0.1985(4) 0.6845(4) 0.1241(3) 0.0584(11) Uani 1 1 d . . .
H3 H -0.2919 0.7149 0.1297 0.070 Uiso 1 1 calc R . .
C4 C -0.1094(4) 0.7732(4) 0.1089(3) 0.0594(12) Uani 1 1 d . . .
H4 H -0.1424 0.8639 0.1049 0.071 Uiso 1 1 calc R . .
C5 C 0.0285(4) 0.7295(4) 0.0994(3) 0.0468(10) Uani 1 1 d . . .
C6 C 0.0852(4) 0.5925(3) 0.1089(2) 0.0391(9) Uani 1 1 d . . .
C7 C -0.0070(4) 0.5013(3) 0.1250(2) 0.0381(8) Uani 1 1 d . . .
C8 C 0.0428(4) 0.3520(3) 0.1338(3) 0.0404(9) Uani 1 1 d . . .
H8A H -0.0359 0.3078 0.1410 0.048 Uiso 1 1 calc R . .
H8B H 0.0892 0.3461 0.0745 0.048 Uiso 1 1 calc R . .
C9 C 0.2364(4) 0.5406(4) 0.1029(3) 0.0428(9) Uani 1 1 d . . .
H9A H 0.2535 0.5057 0.0484 0.051 Uiso 1 1 calc R . .
H9B H 0.2840 0.6166 0.0908 0.051 Uiso 1 1 calc R . .
C10 C 0.0899(4) 0.2145(3) 0.3048(3) 0.0411(9) Uani 1 1 d . . .
C11 C 0.3119(3) 0.4632(4) 0.2722(3) 0.0395(9) Uani 1 1 d . . .
C12 C 0.2758(3) 0.2937(3) 0.2109(2) 0.0341(8) Uani 1 1 d . . .
C13 C 0.3552(3) 0.2243(4) 0.1415(2) 0.0368(8) Uani 1 1 d . . .
C14 C 0.4154(5) 0.0103(4) 0.1122(3) 0.0635(12) Uani 1 1 d . . .
H14A H 0.5029 0.0350 0.0882 0.076 Uiso 1 1 calc R . .
H14B H 0.3574 0.0258 0.0576 0.076 Uiso 1 1 calc R . .
C15 C 0.4349(5) -0.1333(4) 0.1713(4) 0.0837(17) Uani 1 1 d . . .
H15A H 0.4940 -0.1480 0.2244 0.126 Uiso 1 1 calc R . .
H15B H 0.4757 -0.1899 0.1328 0.126 Uiso 1 1 calc R . .
H15C H 0.3479 -0.1564 0.1954 0.126 Uiso 1 1 calc R . .
C16 C 0.3181(3) 0.2268(3) 0.3189(2) 0.0349(8) Uani 1 1 d . . .
C17 C 0.4540(4) 0.1235(4) 0.3378(3) 0.0454(9) Uani 1 1 d . . .
C18 C 0.6938(5) 0.1133(7) 0.3011(4) 0.0895(19) Uani 1 1 d D . .
H18A H 0.7472 0.1673 0.3216 0.107 Uiso 0.58(2) 1 calc PR A 1
H18B H 0.6986 0.0260 0.3512 0.107 Uiso 0.58(2) 1 calc PR A 1
H18C H 0.7522 0.1810 0.2875 0.107 Uiso 0.42(2) 1 d PR A 2
H18D H 0.7050 0.0605 0.3687 0.107 Uiso 0.42(2) 1 d PR A 2
C19 C 0.7494(19) 0.092(2) 0.2118(11) 0.098(4) Uani 0.58(2) 1 d PD A 1
H19A H 0.8462 0.0577 0.2187 0.147 Uiso 0.58(2) 1 calc PR A 1
H19B H 0.7332 0.1769 0.1604 0.147 Uiso 0.58(2) 1 calc PR A 1
H19C H 0.7058 0.0268 0.1971 0.147 Uiso 0.58(2) 1 calc PR A 1
C19' C 0.742(3) 0.025(3) 0.246(2) 0.098(4) Uani 0.42(2) 1 d PD A 2
H19D H 0.7440 0.0772 0.1787 0.147 Uiso 0.42(2) 1 calc PR A 2
H19E H 0.6818 -0.0396 0.2542 0.147 Uiso 0.42(2) 1 calc PR A 2
H19F H 0.8324 -0.0238 0.2661 0.147 Uiso 0.42(2) 1 calc PR A 2
C20 C 0.3651(4) 0.3337(5) 0.4454(3) 0.0549(11) Uani 1 1 d . . .
H20A H 0.4055 0.4111 0.4444 0.066 Uiso 1 1 calc R . .
H20B H 0.4324 0.2513 0.4716 0.066 Uiso 1 1 calc R . .
C21 C 0.1870(4) 0.1274(4) 0.4700(3) 0.0489(10) Uani 1 1 d . . .
H21A H 0.2721 0.0703 0.4984 0.059 Uiso 1 1 calc R . .
H21B H 0.1168 0.0714 0.4877 0.059 Uiso 1 1 calc R . .
C22 C 0.1501(4) 0.2407(4) 0.5147(2) 0.0456(9) Uani 1 1 d . . .
C23 C 0.2397(4) 0.3292(4) 0.5108(3) 0.0522(10) Uani 1 1 d . . .
C24 C 0.2085(5) 0.4184(5) 0.5675(3) 0.0630(12) Uani 1 1 d . . .
C25 C 0.0907(6) 0.4262(5) 0.6199(3) 0.0727(14) Uani 1 1 d . . .
H25 H 0.0717 0.4882 0.6546 0.087 Uiso 1 1 calc R . .
C26 C 0.0000(6) 0.3424(5) 0.6214(3) 0.0733(14) Uani 1 1 d . . .
H26 H -0.0811 0.3486 0.6563 0.088 Uiso 1 1 calc R . .
C27 C 0.0295(5) 0.2480(4) 0.5705(3) 0.0558(11) Uani 1 1 d . . .
C28 C -0.1700(6) 0.1568(6) 0.6310(5) 0.113(3) Uani 1 1 d . . .
H28A H -0.1454 0.1171 0.6978 0.169 Uiso 1 1 calc R . .
H28B H -0.2275 0.1041 0.6142 0.169 Uiso 1 1 calc R . .
H28C H -0.2184 0.2489 0.6199 0.169 Uiso 1 1 calc R . .
N1 N 0.1114(4) 0.8360(4) 0.0737(3) 0.0614(10) Uani 1 1 d . . .
N2 N 0.2938(3) 0.4328(3) 0.1898(2) 0.0354(7) Uani 1 1 d . . .
N3 N 0.1346(3) 0.2786(3) 0.2137(2) 0.0362(7) Uani 1 1 d . . .
N4 N 0.3329(3) 0.3449(3) 0.3473(2) 0.0428(8) Uani 1 1 d . . .
N5 N 0.2028(3) 0.1681(3) 0.3645(2) 0.0382(7) Uani 1 1 d . . .
N6 N 0.2998(6) 0.5024(7) 0.5752(4) 0.1059(18) Uani 1 1 d . . .
O1 O -0.2294(3) 0.4559(3) 0.1419(2) 0.0589(8) Uani 1 1 d . . .
O2 O 0.0793(4) 0.9301(3) 0.1069(3) 0.0955(13) Uani 1 1 d . . .
O3 O 0.2062(4) 0.8308(3) 0.0162(3) 0.0768(10) Uani 1 1 d . . .
O4 O 0.3110(3) 0.5779(3) 0.2761(2) 0.0557(8) Uani 1 1 d . . .
O5 O -0.0257(3) 0.1986(3) 0.3277(2) 0.0607(8) Uani 1 1 d . . .
O6 O 0.4093(3) 0.2816(3) 0.06892(19) 0.0600(8) Uani 1 1 d . . .
O7 O 0.3514(3) 0.0925(2) 0.17267(19) 0.0509(7) Uani 1 1 d . . .
O8 O 0.4686(3) 0.0108(3) 0.3928(2) 0.0673(9) Uani 1 1 d . . .
O9 O 0.5509(3) 0.1843(3) 0.2864(2) 0.0591(8) Uani 1 1 d . A .
O10 O -0.0498(3) 0.1575(3) 0.5735(2) 0.0753(10) Uani 1 1 d . . .
O11 O 0.2736(6) 0.5990(6) 0.5954(5) 0.162(3) Uani 1 1 d . . .
O12 O 0.4227(7) 0.4363(6) 0.5925(4) 0.1361(19) Uani 1 1 d . . .

loop_
_atom_site_aniso_label
_atom_site_aniso_U_11
_atom_site_aniso_U_22
_atom_site_aniso_U_33
_atom_site_aniso_U_23
_atom_site_aniso_U_13
_atom_site_aniso_U_12
C1 0.030(2) 0.079(3) 0.084(3) 0.000(3) 0.005(2) -0.002(2)
C2 0.035(2) 0.051(2) 0.042(2) -0.0097(17) -0.0021(16) -0.0016(18)
C3 0.039(2) 0.057(3) 0.075(3) -0.024(2) -0.002(2) 0.008(2)
C4 0.051(3) 0.047(2) 0.078(3) -0.026(2) -0.005(2) 0.009(2)
C5 0.046(2) 0.042(2) 0.051(2) -0.0139(18) -0.0078(18) -0.0023(18)
C6 0.038(2) 0.039(2) 0.0359(19) -0.0090(16) -0.0021(16) -0.0026(16)
C7 0.035(2) 0.0385(19) 0.0365(19) -0.0093(15) -0.0032(15) 0.0002(16)
C8 0.036(2) 0.044(2) 0.040(2) -0.0110(16) -0.0055(16) -0.0057(16)
C9 0.037(2) 0.040(2) 0.044(2) -0.0039(17) -0.0031(17) -0.0048(16)
C10 0.038(2) 0.0376(19) 0.047(2) -0.0121(17) 0.0063(17) -0.0078(16)
C11 0.0270(19) 0.041(2) 0.052(2) -0.0181(18) 0.0022(16) -0.0042(15)
C12 0.0296(19) 0.0337(18) 0.0349(19) -0.0066(15) 0.0005(14) -0.0031(14)
C13 0.0319(19) 0.042(2) 0.034(2) -0.0109(16) -0.0038(15) -0.0020(15)
C14 0.063(3) 0.063(3) 0.079(3) -0.047(2) 0.013(2) -0.007(2)
C15 0.076(4) 0.052(3) 0.127(5) -0.041(3) 0.015(3) -0.003(2)
C16 0.0307(19) 0.0365(18) 0.0348(19) -0.0092(15) -0.0012(15) -0.0031(15)
C17 0.039(2) 0.047(2) 0.042(2) -0.0075(18) 0.0001(17) -0.0003(18)
C18 0.032(3) 0.146(5) 0.062(3) -0.005(3) -0.009(2) 0.008(3)
C19 0.052(4) 0.085(11) 0.168(12) -0.069(10) 0.001(7) 0.012(9)
C19' 0.052(4) 0.085(11) 0.168(12) -0.069(10) 0.001(7) 0.012(9)
C20 0.051(3) 0.075(3) 0.044(2) -0.025(2) -0.0027(19) -0.015(2)
C21 0.049(2) 0.054(2) 0.036(2) -0.0050(18) 0.0044(17) -0.0079(19)
C22 0.049(2) 0.055(2) 0.0284(19) -0.0105(17) -0.0004(16) -0.0013(19)
C23 0.052(3) 0.067(3) 0.034(2) -0.0153(19) -0.0032(18) -0.003(2)
C24 0.068(3) 0.089(3) 0.042(2) -0.033(2) -0.007(2) -0.015(3)
C25 0.088(4) 0.086(3) 0.047(3) -0.032(2) 0.007(3) -0.004(3)
C26 0.075(3) 0.077(3) 0.062(3) -0.024(3) 0.029(3) -0.005(3)
C27 0.058(3) 0.058(3) 0.044(2) -0.009(2) 0.010(2) -0.007(2)
C28 0.104(5) 0.088(4) 0.146(6) -0.040(4) 0.087(5) -0.039(4)
N1 0.057(2) 0.044(2) 0.079(3) -0.0147(19) -0.012(2) -0.0029(18)
N2 0.0322(16) 0.0323(15) 0.0390(16) -0.0076(13) 0.0007(13) -0.0056(12)
N3 0.0274(16) 0.0421(16) 0.0355(16) -0.0082(13) -0.0015(12) -0.0037(13)
N4 0.0465(19) 0.0494(18) 0.0376(17) -0.0186(15) 0.0000(14) -0.0119(15)
N5 0.0335(17) 0.0450(17) 0.0318(16) -0.0069(13) 0.0028(13) -0.0068(13)
N6 0.081(4) 0.153(5) 0.123(4) -0.098(4) -0.014(3) -0.019(4)
O1 0.0320(15) 0.0587(17) 0.077(2) -0.0110(15) 0.0006(13) -0.0055(13)
O2 0.090(3) 0.055(2) 0.154(4) -0.053(2) -0.010(2) -0.0070(18)
O3 0.083(3) 0.0519(18) 0.083(2) -0.0016(17) 0.003(2) -0.0167(17)
O4 0.0526(18) 0.0487(16) 0.073(2) -0.0295(14) 0.0047(14) -0.0110(13)
O5 0.0356(16) 0.081(2) 0.0595(18) -0.0112(15) 0.0088(13) -0.0190(14)
O6 0.068(2) 0.0570(17) 0.0454(16) -0.0107(13) 0.0182(15) -0.0045(15)
O7 0.0608(18) 0.0401(15) 0.0552(16) -0.0227(12) 0.0163(14) -0.0095(13)
O8 0.059(2) 0.0554(18) 0.0637(19) 0.0016(15) 0.0051(15) 0.0096(14)
O9 0.0289(15) 0.0743(19) 0.0583(18) -0.0036(15) 0.0033(13) -0.0019(13)
O10 0.074(2) 0.069(2) 0.083(2) -0.0251(17) 0.0408(18) -0.0226(18)
O11 0.181(6) 0.134(4) 0.229(7) -0.132(5) 0.029(5) -0.050(4)
O12 0.154(5) 0.170(5) 0.112(4) -0.057(3) -0.025(3) -0.064(4)

loop_
_atom_type_symbol
_atom_type_description
_atom_type_scat_dispersion_real
_atom_type_scat_dispersion_imag
_atom_type_scat_source
C C 0.0033 0.0016 'International Tables Vol C Tables 4.2.6.8 and 6.1.1.4'
H H 0.0000 0.0000 'International Tables Vol C Tables 4.2.6.8 and 6.1.1.4'
N N 0.0061 0.0033 'International Tables Vol C Tables 4.2.6.8 and 6.1.1.4'
O O 0.0106 0.0060 'International Tables Vol C Tables 4.2.6.8 and 6.1.1.4'

loop_
_geom_angle_atom_site_label_1
_geom_angle_atom_site_label_2
_geom_angle_atom_site_label_3
_geom_angle
O1 C1 H1A 109.5
O1 C1 H1B 109.5
H1A C1 H1B 109.5
O1 C1 H1C 109.5
H1A C1 H1C 109.5
H1B C1 H1C 109.5
O1 C2 C3 123.4(4)
O1 C2 C7 116.3(3)
C3 C2 C7 120.3(4)
C4 C3 C2 119.6(4)
C4 C3 H3 120.2
C2 C3 H3 120.2
C3 C4 C5 120.6(4)
C3 C4 H4 119.7
C5 C4 H4 119.7
C4 C5 C6 122.3(4)
C4 C5 N1 115.5(3)
C6 C5 N1 122.1(3)
C5 C6 C7 116.8(3)
C5 C6 C9 123.5(3)
C7 C6 C9 119.7(3)
C2 C7 C6 120.3(3)
C2 C7 C8 118.5(3)
C6 C7 C8 121.2(3)
N3 C8 C7 114.0(3)
N3 C8 H8A 108.7
C7 C8 H8A 108.7
N3 C8 H8B 108.7
C7 C8 H8B 108.7
H8A C8 H8B 107.6
N2 C9 C6 114.3(3)
N2 C9 H9A 108.7
C6 C9 H9A 108.7
N2 C9 H9B 108.7
C6 C9 H9B 108.7
H9A C9 H9B 107.6
O5 C10 N3 126.4(4)
O5 C10 N5 126.3(3)
N3 C10 N5 107.3(3)
O4 C11 N4 126.3(4)
O4 C11 N2 124.9(3)
N4 C11 N2 108.8(3)
N2 C12 N3 113.9(3)
N2 C12 C13 112.4(3)
N3 C12 C13 109.3(3)
N2 C12 C16 103.8(3)
N3 C12 C16 102.0(2)
C13 C12 C16 115.1(3)
O6 C13 O7 125.6(3)
O6 C13 C12 124.9(3)
O7 C13 C12 109.5(3)
O7 C14 C15 107.8(4)
O7 C14 H14A 110.1
C15 C14 H14A 110.1
O7 C14 H14B 110.1
C15 C14 H14B 110.1
H14A C14 H14B 108.5
C14 C15 H15A 109.5
C14 C15 H15B 109.5
H15A C15 H15B 109.5
C14 C15 H15C 109.5
H15A C15 H15C 109.5
H15B C15 H15C 109.5
N5 C16 N4 112.2(3)
N5 C16 C17 113.1(3)
N4 C16 C17 108.9(3)
N5 C16 C12 104.3(3)
N4 C16 C12 102.2(3)
C17 C16 C12 115.6(3)
O8 C17 O9 126.6(4)
O8 C17 C16 125.1(3)
O9 C17 C16 108.2(3)
C19' C18 C19 29.7(9)
C19' C18 O9 116.7(12)
C19 C18 O9 109.5(8)
C19' C18 H18A 126.2
C19 C18 H18A 109.8
O9 C18 H18A 109.8
C19' C18 H18B 80.5
C19 C18 H18B 109.8
O9 C18 H18B 109.8
H18A C18 H18B 108.2
C19' C18 H18C 107.9
C19 C18 H18C 84.4
O9 C18 H18C 108.5
H18A C18 H18C 28.4
H18B C18 H18C 131.0
C19' C18 H18D 108.2
C19 C18 H18D 134.4
O9 C18 H18D 107.9
H18A C18 H18D 80.4
H18B C18 H18D 31.1
H18C C18 H18D 107.3
C18 C19 H19A 109.5
C18 C19 H19B 109.5
C18 C19 H19C 109.5
C18 C19' H19D 109.5
C18 C19' H19E 109.5
H19D C19' H19E 109.5
C18 C19' H19F 109.5
H19D C19' H19F 109.5
H19E C19' H19F 109.5
N4 C20 C23 112.5(3)
N4 C20 H20A 109.1
C23 C20 H20A 109.1
N4 C20 H20B 109.1
C23 C20 H20B 109.1
H20A C20 H20B 107.8
N5 C21 C22 116.9(3)
N5 C21 H21A 108.1
C22 C21 H21A 108.1
N5 C21 H21B 108.1
C22 C21 H21B 108.1
H21A C21 H21B 107.3
C23 C22 C27 119.2(4)
C23 C22 C21 121.3(3)
C27 C22 C21 119.1(4)
C22 C23 C24 118.0(4)
C22 C23 C20 121.4(4)
C24 C23 C20 120.6(4)
C25 C24 C23 122.2(5)
C25 C24 N6 115.9(5)
C23 C24 N6 121.9(4)
C24 C25 C26 119.9(5)
C24 C25 H25 120.1
C26 C25 H25 120.1
C25 C26 C27 120.0(4)
C25 C26 H26 120.0
C27 C26 H26 120.0
O10 C27 C26 123.3(4)
O10 C27 C22 116.2(4)
C26 C27 C22 120.5(4)
O10 C28 H28A 109.5
O10 C28 H28B 109.5
H28A C28 H28B 109.5
O10 C28 H28C 109.5
H28A C28 H28C 109.5
H28B C28 H28C 109.5
O2 N1 O3 122.6(4)
O2 N1 C5 118.2(4)
O3 N1 C5 119.1(4)
C11 N2 C12 111.6(3)
C11 N2 C9 120.6(3)
C12 N2 C9 122.0(3)
C10 N3 C12 113.4(3)
C10 N3 C8 123.0(3)
C12 N3 C8 122.0(3)
C11 N4 C20 125.3(3)
C11 N4 C16 112.2(3)
C20 N4 C16 122.5(3)
C10 N5 C16 111.4(3)
C10 N5 C21 121.0(3)
C16 N5 C21 120.6(3)
O11 N6 O12 116.3(6)
O11 N6 C24 127.1(6)
O12 N6 C24 112.2(6)
C2 O1 C1 119.3(3)
C13 O7 C14 117.4(3)
C17 O9 C18 118.9(3)
C27 O10 C28 118.7(4)

loop_
_geom_bond_atom_site_label_1
_geom_bond_atom_site_label_2
_geom_bond_distance
C1 O1 1.435(5)
C1 H1A 0.9600
C1 H1B 0.9600
C1 H1C 0.9600
C2 O1 1.344(5)
C2 C3 1.392(6)
C2 C7 1.407(5)
C3 C4 1.367(6)
C3 H3 0.9300
C4 C5 1.373(6)
C4 H4 0.9300
C5 C6 1.405(5)
C5 N1 1.458(5)
C6 C7 1.409(5)
C6 C9 1.505(5)
C7 C8 1.515(5)
C8 N3 1.446(4)
C8 H8A 0.9700
C8 H8B 0.9700
C9 N2 1.467(4)
C9 H9A 0.9700
C9 H9B 0.9700
C10 O5 1.205(4)
C10 N3 1.377(4)
C10 N5 1.382(5)
C11 O4 1.221(4)
C11 N4 1.363(5)
C11 N2 1.371(5)
C12 N2 1.438(4)
C12 N3 1.442(4)
C12 C13 1.525(5)
C12 C16 1.560(5)
C13 O6 1.194(4)
C13 O7 1.319(4)
C14 O7 1.459(4)
C14 C15 1.463(6)
C14 H14A 0.9700
C14 H14B 0.9700
C15 H15A 0.9600
C15 H15B 0.9600
C15 H15C 0.9600
C16 N5 1.435(4)
C16 N4 1.461(5)
C16 C17 1.540(5)
C17 O8 1.189(4)
C17 O9 1.321(4)
C18 C19' 1.418(14)
C18 C19 1.451(12)
C18 O9 1.467(5)
C18 H18A 0.9700
C18 H18B 0.9700
C18 H18C 0.9700
C18 H18D 0.9700
C19 H19A 0.9600
C19 H19B 0.9600
C19 H19C 0.9600
C19' H19D 0.9600
C19' H19E 0.9600
C19' H19F 0.9600
C20 N4 1.453(5)
C20 C23 1.521(5)
C20 H20A 0.9700
C20 H20B 0.9700
C21 N5 1.471(4)
C21 C22 1.507(6)
C21 H21A 0.9700
C21 H21B 0.9700
C22 C23 1.395(6)
C22 C27 1.411(5)
C23 C24 1.416(6)
C24 C25 1.363(7)
C24 N6 1.416(7)
C25 C26 1.372(7)
C25 H25 0.9300
C26 C27 1.395(7)
C26 H26 0.9300
C27 O10 1.338(5)
C28 O10 1.417(5)
C28 H28A 0.9600
C28 H28B 0.9600
C28 H28C 0.9600
N1 O2 1.213(5)
N1 O3 1.228(5)
N6 O11 1.123(6)
N6 O12 1.281(7)

loop_
_geom_torsion_atom_site_label_1
_geom_torsion_atom_site_label_2
_geom_torsion_atom_site_label_3
_geom_torsion_atom_site_label_4
_geom_torsion
O1 C2 C3 C4 -177.0(4)
C7 C2 C3 C4 1.4(6)
C2 C3 C4 C5 0.8(7)
C3 C4 C5 C6 -2.8(7)
C3 C4 C5 N1 174.0(4)
C4 C5 C6 C7 2.4(6)
N1 C5 C6 C7 -174.2(3)
C4 C5 C6 C9 -177.3(4)
N1 C5 C6 C9 6.0(6)
O1 C2 C7 C6 176.8(3)
C3 C2 C7 C6 -1.8(6)
O1 C2 C7 C8 -1.8(5)
C3 C2 C7 C8 179.7(4)
C5 C6 C7 C2 -0.1(5)
C9 C6 C7 C2 179.7(3)
C5 C6 C7 C8 178.4(3)
C9 C6 C7 C8 -1.8(5)
C2 C7 C8 N3 -119.8(4)
C6 C7 C8 N3 61.7(4)
C5 C6 C9 N2 120.6(4)
C7 C6 C9 N2 -59.1(5)
N2 C12 C13 O6 -11.0(5)
N3 C12 C13 O6 116.5(4)
C16 C12 C13 O6 -129.5(4)
N2 C12 C13 O7 170.7(3)
N3 C12 C13 O7 -61.8(3)
C16 C12 C13 O7 52.2(4)
N2 C12 C16 N5 125.9(3)
N3 C12 C16 N5 7.3(3)
C13 C12 C16 N5 -110.9(3)
N2 C12 C16 N4 8.8(3)
N3 C12 C16 N4 -109.7(3)
C13 C12 C16 N4 132.1(3)
N2 C12 C16 C17 -109.3(3)
N3 C12 C16 C17 132.1(3)
C13 C12 C16 C17 13.9(4)
N5 C16 C17 O8 -8.3(6)
N4 C16 C17 O8 117.2(4)
C12 C16 C17 O8 -128.5(4)
N5 C16 C17 O9 174.8(3)
N4 C16 C17 O9 -59.7(4)
C12 C16 C17 O9 54.6(4)
N5 C21 C22 C23 -65.1(5)
N5 C21 C22 C27 121.9(4)
C27 C22 C23 C24 3.2(6)
C21 C22 C23 C24 -169.8(4)
C27 C22 C23 C20 -175.0(4)
C21 C22 C23 C20 12.0(6)
N4 C20 C23 C22 49.3(5)
N4 C20 C23 C24 -128.8(4)
C22 C23 C24 C25 -4.4(7)
C20 C23 C24 C25 173.8(4)
C22 C23 C24 N6 173.9(5)
C20 C23 C24 N6 -7.9(7)
C23 C24 C25 C26 2.3(8)
N6 C24 C25 C26 -176.1(5)
C24 C25 C26 C27 1.0(8)
C25 C26 C27 O10 175.8(4)
C25 C26 C27 C22 -2.1(7)
C23 C22 C27 O10 -178.1(4)
C21 C22 C27 O10 -4.9(6)
C23 C22 C27 C26 -0.1(6)
C21 C22 C27 C26 173.1(4)
C4 C5 N1 O2 35.9(6)
C6 C5 N1 O2 -147.2(4)
C4 C5 N1 O3 -140.6(4)
C6 C5 N1 O3 36.3(6)
O4 C11 N2 C12 -169.6(3)
N4 C11 N2 C12 11.3(4)
O4 C11 N2 C9 -16.1(5)
N4 C11 N2 C9 164.9(3)
N3 C12 N2 C11 97.5(3)
C13 C12 N2 C11 -137.6(3)
C16 C12 N2 C11 -12.6(3)
N3 C12 N2 C9 -55.6(4)
C13 C12 N2 C9 69.3(4)
C16 C12 N2 C9 -165.7(3)
C6 C9 N2 C11 -73.3(4)
C6 C9 N2 C12 77.4(4)
O5 C10 N3 C12 174.1(4)
N5 C10 N3 C12 -7.7(4)
O5 C10 N3 C8 8.1(6)
N5 C10 N3 C8 -173.7(3)
N2 C12 N3 C10 -111.1(3)
C13 C12 N3 C10 122.3(3)
C16 C12 N3 C10 0.0(4)
N2 C12 N3 C8 55.0(4)
C13 C12 N3 C8 -71.6(4)
C16 C12 N3 C8 166.1(3)
C7 C8 N3 C10 88.7(4)
C7 C8 N3 C12 -76.1(4)
O4 C11 N4 C20 -3.4(6)
N2 C11 N4 C20 175.6(3)
O4 C11 N4 C16 176.1(3)
N2 C11 N4 C16 -4.9(4)
C23 C20 N4 C11 98.1(4)
C23 C20 N4 C16 -81.4(5)
N5 C16 N4 C11 -114.0(3)
C17 C16 N4 C11 120.0(3)
C12 C16 N4 C11 -2.8(3)
N5 C16 N4 C20 65.5(4)
C17 C16 N4 C20 -60.5(4)
C12 C16 N4 C20 176.7(3)
O5 C10 N5 C16 -168.8(4)
N3 C10 N5 C16 12.9(4)
O5 C10 N5 C21 -17.9(6)
N3 C10 N5 C21 163.9(3)
N4 C16 N5 C10 97.3(3)
C17 C16 N5 C10 -139.0(3)
C12 C16 N5 C10 -12.6(4)
N4 C16 N5 C21 -53.8(4)
C17 C16 N5 C21 69.9(4)
C12 C16 N5 C21 -163.7(3)
C22 C21 N5 C10 -77.1(5)
C22 C21 N5 C16 71.1(4)
C25 C24 N6 O11 -24.3(10)
C23 C24 N6 O11 157.3(7)
C25 C24 N6 O12 131.0(5)
C23 C24 N6 O12 -47.4(7)
C3 C2 O1 C1 -6.0(6)
C7 C2 O1 C1 175.5(4)
O6 C13 O7 C14 -1.8(6)
C12 C13 O7 C14 176.5(3)
C15 C14 O7 C13 163.8(4)
O8 C17 O9 C18 -4.6(7)
C16 C17 O9 C18 172.2(4)
C19' C18 O9 C17 87.7(15)
C19 C18 O9 C17 119.1(10)
C26 C27 O10 C28 0.0(7)
C22 C27 O10 C28 177.9(5)
